data_2221963
loop_
_publ_author_name
'Fun, Hoong-Kun'
'Jebas, Samuel Robinson'
'Sujith, K. V.'
'Kalluraya, Balakrishna'

_publ_section_title
4-[(<i>E</i>)-4-Bromobenzylideneamino]-3-[1-(4-isobutylphenyl)ethyl]-1<i>H</i>-1,2,4-triazole-5(4<i>H</i>)-thione
_journal_coeditor_code CI2795
_journal_issue 6
_journal_name_full 'Acta Crystallographica Section E'
_journal_page_first o1340
_journal_page_last o1341
_journal_paper_doi 10.1107/S1600536809018030
_journal_volume 65
_journal_year 2009
_chemical_formula_iupac 'C21 H23 Br N4 S'
_chemical_formula_moiety 'C21 H23 Br N4 S'
_chemical_formula_sum 'C21 H23 Br N4 S'
_chemical_formula_weight 443.40
_chemical_name_systematic
4-[(<i>E</i>)-4-Bromobenzylideneamino]-3-[1-(4-isobutylphenyl)ethyl]-1<i>H</i>-1,2,4-triazole-5(4<i>H</i>)-thione
_space_group_IT_number 2
_symmetry_cell_setting triclinic
_symmetry_space_group_name_Hall '-P 1'
_symmetry_space_group_name_H-M 'P -1'
_atom_sites_solution_hydrogens geom
_atom_sites_solution_primary direct
_atom_sites_solution_secondary difmap
_audit_creation_method SHELXL-97
_cell_angle_alpha 75.4210(10)
_cell_angle_beta 86.6140(10)
_cell_angle_gamma 79.6160(10)
_cell_formula_units_Z 2
_cell_length_a 5.5791(2)
_cell_length_b 11.3052(3)
_cell_length_c 17.3688(4)
_cell_measurement_reflns_used 9940
_cell_measurement_temperature 100.0
_cell_measurement_theta_max 33.02
_cell_measurement_theta_min 2.71
_cell_volume 1042.75(5)
_computing_cell_refinement 'SAINT (Bruker, 2005)'
_computing_data_collection 'APEX2 (Bruker, 2005)'
_computing_data_reduction 'SAINT (Bruker, 2005)'
_computing_molecular_graphics 'SHELXTL (Sheldrick, 2008)'
_computing_publication_material
;
SHELXTL (Sheldrick, 2008) and PLATON (Spek, 2009)
;
_computing_structure_refinement 'SHELXTL (Sheldrick, 2008)'
_computing_structure_solution 'SHELXTL (Sheldrick, 2008)'
_diffrn_ambient_temperature 100
_diffrn_measured_fraction_theta_full 0.986
_diffrn_measured_fraction_theta_max 0.986
_diffrn_measurement_device_type 'Bruker SMART APEXII CCD area-detector'
_diffrn_measurement_method '\f and \w'
_diffrn_radiation_monochromator graphite
_diffrn_radiation_source 'fine-focus sealed tube'
_diffrn_radiation_type MoK\a
_diffrn_radiation_wavelength 0.71073
_diffrn_reflns_av_R_equivalents 0.0285
_diffrn_reflns_av_sigmaI/netI 0.0433
_diffrn_reflns_limit_h_max 8
_diffrn_reflns_limit_h_min -8
_diffrn_reflns_limit_k_max 17
_diffrn_reflns_limit_k_min -17
_diffrn_reflns_limit_l_max 27
_diffrn_reflns_limit_l_min -27
_diffrn_reflns_number 26698
_diffrn_reflns_theta_full 34.19
_diffrn_reflns_theta_max 34.19
_diffrn_reflns_theta_min 2.42
_diffrn_standards_number 0
_exptl_absorpt_coefficient_mu 2.084
_exptl_absorpt_correction_T_max 0.9084
_exptl_absorpt_correction_T_min 0.6020
_exptl_absorpt_correction_type multi-scan
_exptl_absorpt_process_details '(SADABS; Bruker, 2005)'
_exptl_crystal_colour colourless
_exptl_crystal_density_diffrn 1.412
_exptl_crystal_density_method 'not measured'
_exptl_crystal_description Plate
_exptl_crystal_F_000 456
_exptl_crystal_size_max 0.27
_exptl_crystal_size_mid 0.17
_exptl_crystal_size_min 0.05
_refine_diff_density_max 0.669
_refine_diff_density_min -0.826
_refine_ls_extinction_method none
_refine_ls_goodness_of_fit_ref 1.054
_refine_ls_hydrogen_treatment mixed
_refine_ls_matrix_type full
_refine_ls_number_parameters 331
_refine_ls_number_reflns 8529
_refine_ls_number_restraints 44
_refine_ls_restrained_S_all 1.059
_refine_ls_R_factor_all 0.0806
_refine_ls_R_factor_gt 0.0517
_refine_ls_shift/su_max 0.001
_refine_ls_shift/su_max_lt 0.001
_refine_ls_shift/su_mean 0.000
_refine_ls_structure_factor_coef Fsqd
_refine_ls_weighting_details 'calc w=1/[\s^2^(Fo^2^)+(0.0732P)^2^+0.4173P] where P=(Fo^2^+2Fc^2^)/3'
_refine_ls_weighting_scheme calc
_refine_ls_wR_factor_gt 0.1294
_refine_ls_wR_factor_ref 0.1407
_reflns_number_gt 5907
_reflns_number_total 8529
_reflns_threshold_expression I>2\s(I)
_cod_data_source_file ci2795.cif
_cod_data_source_block I
_cod_depositor_comments
;
The following automatic conversions were performed:
'_symmetry_cell_setting' value 'Triclinic' changed to 'triclinic'
according to '/home/saulius/struct/CIF-dictionaries/cif_core.dic'
dictionary named 'cif_core.dic' version 2.4.1 from 2010-06-29.

Automatic conversion script
Id: cif_fix_enum 1527 2010-12-29 10:47:43Z saulius 

The following automatic conversions were performed:

'_symmetry_cell_setting' value 'Triclinic' changed to 'triclinic'
according to /home/saulius/struct/CIF-dictionaries/cif_core.dic
dictionary named 'cif_core.dic' version 2.4.1 from 2010-06-29.

Automatic conversion script
Id: cif_fix_values 1715 2011-07-08 13:25:40Z adriana 
;
_cod_database_code 2221963
_cod_database_fobs_code 2221963

loop_
_symmetry_equiv_pos_as_xyz
'x, y, z'
'-x, -y, -z'

loop_
_atom_site_type_symbol
_atom_site_label
_atom_site_fract_x
_atom_site_fract_y
_atom_site_fract_z
_atom_site_U_iso_or_equiv
_atom_site_adp_type
_atom_site_calc_flag
_atom_site_refinement_flags
_atom_site_occupancy
_atom_site_disorder_assembly
_atom_site_disorder_group
S S1 1.28609(9) 0.34264(4) 0.51104(3) 0.01997(11) Uani d . 1 A .
N N1 1.3036(3) 0.56195(15) 0.40486(11) 0.0218(3) Uani d . 1 A .
N N2 1.1990(3) 0.64191(15) 0.33670(10) 0.0210(3) Uani d . 1 A .
N N3 1.0344(3) 0.47201(14) 0.37298(10) 0.0179(3) Uani d . 1 A .
N N4 0.8770(3) 0.39601(15) 0.36230(10) 0.0207(3) Uani d . 1 . .
Br Br1A 0.3846(3) -0.10655(16) 0.32563(14) 0.0250(2) Uani d P 0.504(5) A 1
C C1A 0.6489(11) 0.2199(4) 0.3123(3) 0.0230(10) Uani d PD 0.504(5) A 1
H H1A 0.6584 0.2931 0.2740 0.028 Uiso calc PR 0.504(5) A 1
C C2A 0.5425(10) 0.1269(4) 0.2937(3) 0.0257(10) Uani d PD 0.504(5) A 1
H H2A 0.4850 0.1376 0.2428 0.031 Uiso calc PR 0.504(5) A 1
C C3A 0.524(3) 0.0185(11) 0.3521(7) 0.023(2) Uani d PD 0.504(5) A 1
C C4A 0.6099(8) 0.0001(3) 0.4279(2) 0.0222(9) Uani d PD 0.504(5) A 1
H H4A 0.5976 -0.0728 0.4661 0.027 Uiso calc PR 0.504(5) A 1
C C5A 0.7157(8) 0.0922(3) 0.4464(2) 0.0200(8) Uani d PD 0.504(5) A 1
H H5A 0.7704 0.0804 0.4977 0.024 Uiso calc PR 0.504(5) A 1
C C6A 0.7418(14) 0.2021(7) 0.3895(4) 0.0140(13) Uani d PD 0.504(5) A 1
C C7A 0.9410(9) 0.2829(4) 0.3857(3) 0.0164(8) Uani d PD 0.504(5) A 1
H H7A 1.1007 0.2478 0.4003 0.020 Uiso calc PR 0.504(5) A 1
Br Br1B 0.3266(4) -0.0828(2) 0.32652(14) 0.0315(3) Uani d P 0.496(5) A 2
C C1B 0.5581(10) 0.2422(5) 0.3354(4) 0.0251(10) Uani d PD 0.496(5) A 2
H H1B 0.4996 0.3270 0.3207 0.030 Uiso calc PR 0.496(5) A 2
C C2B 0.4229(9) 0.1591(4) 0.3211(3) 0.0259(10) Uani d PD 0.496(5) A 2
H H2B 0.2742 0.1874 0.2955 0.031 Uiso calc PR 0.496(5) A 2
C C3B 0.511(2) 0.0331(10) 0.3453(7) 0.019(2) Uani d PD 0.496(5) A 2
C C4B 0.7310(8) -0.0122(4) 0.3842(3) 0.0227(9) Uani d PD 0.496(5) A 2
H H4B 0.7865 -0.0972 0.4007 0.027 Uiso calc PR 0.496(5) A 2
C C5B 0.8665(7) 0.0715(3) 0.3982(2) 0.0205(9) Uani d PD 0.496(5) A 2
H H5B 1.0132 0.0433 0.4250 0.025 Uiso calc PR 0.496(5) A 2
C C6B 0.7815(16) 0.1976(8) 0.3717(4) 0.0177(15) Uani d PD 0.496(5) A 2
C C7B 0.8642(10) 0.2913(4) 0.4107(3) 0.0195(9) Uani d PD 0.496(5) A 2
H H7B 0.9015 0.2734 0.4643 0.023 Uiso calc PR 0.496(5) A 2
C C8 1.2086(4) 0.45804(17) 0.42984(11) 0.0183(3) Uani d . 1 . .
C C9 1.0332(4) 0.58544(17) 0.31907(12) 0.0186(3) Uani d . 1 . .
C C10 0.8618(4) 0.63522(17) 0.25106(11) 0.0182(3) Uani d . 1 A .
H H10 0.6956 0.6424 0.2732 0.022 Uiso calc R 1 . .
C C11 0.8818(3) 0.55032(17) 0.19481(11) 0.0182(3) Uani d . 1 . .
C C12 0.6815(4) 0.55549(18) 0.14931(12) 0.0202(4) Uani d . 1 A .
H H12 0.5389 0.6103 0.1541 0.024 Uiso calc R 1 . .
C C13 0.6911(4) 0.48005(19) 0.09682(12) 0.0231(4) Uani d . 1 . .
H H13 0.5545 0.4853 0.0671 0.028 Uiso calc R 1 A .
C C14 0.9017(4) 0.39637(18) 0.08781(12) 0.0216(4) Uani d . 1 A .
C C15 1.1011(4) 0.3927(2) 0.13315(14) 0.0248(4) Uani d . 1 . .
H H15 1.2441 0.3382 0.1283 0.030 Uiso calc R 1 A .
C C16 1.0928(4) 0.46833(19) 0.18572(13) 0.0236(4) Uani d . 1 A .
H H16 1.2299 0.4639 0.2150 0.028 Uiso calc R 1 . .
C C17 0.9038(5) 0.3124(2) 0.03308(14) 0.0269(4) Uani d . 1 . .
H H17A 1.0714 0.2834 0.0194 0.032 Uiso calc R 1 A .
H H17B 0.8221 0.3598 -0.0157 0.032 Uiso calc R 1 . .
C C18 0.7800(5) 0.1999(2) 0.06865(16) 0.0336(5) Uani d D 1 A .
H H18A 0.6260 0.2265 0.0946 0.040 Uiso calc PR 0.751(19) B 1
H H18B 0.6190 0.2385 0.0806 0.040 Uiso d PR 0.249(19) B 2
C C19 0.9578(16) 0.1074(4) 0.1326(3) 0.0482(17) Uani d PDU 0.751(19) A 1
H H19A 0.8860 0.0355 0.1564 0.072 Uiso calc PR 0.751(19) B 1
H H19B 0.9859 0.1477 0.1729 0.072 Uiso calc PR 0.751(19) B 1
H H19C 1.1099 0.0828 0.1074 0.072 Uiso calc PR 0.751(19) B 1
C C19A 0.833(5) 0.1155(12) 0.1451(7) 0.045(4) Uani d PDU 0.249(19) A 2
H H19D 0.6845 0.1088 0.1756 0.068 Uiso calc PR 0.249(19) B 2
H H19E 0.9431 0.1459 0.1728 0.068 Uiso calc PR 0.249(19) B 2
H H19F 0.9065 0.0353 0.1380 0.068 Uiso calc PR 0.249(19) B 2
C C20 0.7304(6) 0.1367(3) 0.0047(2) 0.0443(7) Uani d . 1 . .
H H20A 0.6351 0.1960 -0.0366 0.066 Uiso calc R 1 A .
H H20B 0.6427 0.0703 0.0278 0.066 Uiso calc R 1 . .
H H20C 0.8823 0.1040 -0.0174 0.066 Uiso calc R 1 . .
C C21 0.9022(5) 0.76614(19) 0.20644(14) 0.0282(4) Uani d . 1 . .
H H21A 0.8821 0.8187 0.2428 0.042 Uiso calc R 1 A .
H H21B 0.7857 0.7995 0.1646 0.042 Uiso calc R 1 . .
H H21C 1.0640 0.7620 0.1840 0.042 Uiso calc R 1 . .
H H1N1 1.424(7) 0.584(4) 0.429(2) 0.058(10) Uiso d . 1 . .

loop_
_atom_site_aniso_label
_atom_site_aniso_U_11
_atom_site_aniso_U_22
_atom_site_aniso_U_33
_atom_site_aniso_U_12
_atom_site_aniso_U_13
_atom_site_aniso_U_23
S1 0.0262(2) 0.01396(19) 0.0200(2) -0.00712(16) -0.00585(17) -0.00092(16)
N1 0.0275(8) 0.0159(7) 0.0224(8) -0.0096(6) -0.0078(7) 0.0004(6)
N2 0.0268(8) 0.0164(7) 0.0200(8) -0.0085(6) -0.0040(6) -0.0006(6)
N3 0.0230(7) 0.0137(7) 0.0179(7) -0.0067(6) -0.0035(6) -0.0022(5)
N4 0.0228(8) 0.0146(7) 0.0244(8) -0.0080(6) -0.0057(6) 0.0001(6)
Br1A 0.0305(6) 0.0176(4) 0.0322(3) -0.0109(3) -0.0032(4) -0.0103(3)
C1A 0.032(3) 0.019(2) 0.018(2) -0.0129(19) -0.0069(18) 0.0021(15)
C2A 0.035(3) 0.0224(19) 0.023(2) -0.0130(18) -0.0103(19) -0.0035(16)
C3A 0.026(4) 0.011(2) 0.030(4) -0.004(2) 0.005(3) -0.001(2)
C4A 0.033(2) 0.0124(15) 0.0231(19) -0.0097(14) -0.0019(17) -0.0024(13)
C5A 0.029(2) 0.0126(15) 0.0186(17) -0.0080(13) -0.0031(14) -0.0011(13)
C6A 0.023(3) 0.0115(19) 0.009(3) -0.0039(17) -0.003(2) -0.0036(19)
C7A 0.021(2) 0.0120(16) 0.017(2) -0.0037(15) -0.0023(16) -0.0046(15)
Br1B 0.0392(8) 0.0315(8) 0.0318(3) -0.0229(5) -0.0061(6) -0.0093(5)
C1B 0.022(2) 0.021(2) 0.033(3) -0.0042(18) -0.008(2) -0.0075(19)
C2B 0.022(2) 0.027(2) 0.033(2) -0.0072(17) -0.0047(18) -0.0108(18)
C3B 0.026(4) 0.022(4) 0.017(3) -0.014(3) -0.006(2) -0.010(3)
C4B 0.027(2) 0.0158(17) 0.027(2) -0.0086(14) -0.0062(17) -0.0043(15)
C5B 0.0243(18) 0.0125(15) 0.025(2) -0.0066(13) -0.0076(15) -0.0015(13)
C6B 0.029(3) 0.015(2) 0.012(3) -0.0049(19) 0.003(2) -0.009(2)
C7B 0.025(2) 0.0170(19) 0.017(2) -0.0063(17) -0.0018(17) -0.0023(16)
C8 0.0234(9) 0.0144(7) 0.0178(8) -0.0060(6) -0.0032(7) -0.0027(6)
C9 0.0238(9) 0.0130(7) 0.0187(8) -0.0062(6) -0.0014(7) -0.0011(6)
C10 0.0219(8) 0.0130(7) 0.0188(8) -0.0040(6) -0.0035(7) -0.0006(6)
C11 0.0196(8) 0.0144(7) 0.0191(8) -0.0051(6) -0.0027(6) 0.0004(6)
C12 0.0208(8) 0.0159(8) 0.0228(9) 0.0005(6) -0.0046(7) -0.0044(7)
C13 0.0260(9) 0.0210(9) 0.0215(9) -0.0051(7) -0.0066(7) -0.0020(7)
C14 0.0273(9) 0.0173(8) 0.0206(9) -0.0076(7) 0.0028(7) -0.0032(7)
C15 0.0192(9) 0.0219(9) 0.0329(11) -0.0015(7) 0.0022(8) -0.0081(8)
C16 0.0182(8) 0.0233(9) 0.0299(10) -0.0040(7) -0.0021(7) -0.0071(8)
C17 0.0367(11) 0.0202(9) 0.0252(10) -0.0054(8) 0.0016(9) -0.0082(8)
C18 0.0443(13) 0.0196(10) 0.0392(13) -0.0108(9) 0.0066(11) -0.0091(9)
C19 0.064(4) 0.0223(16) 0.052(2) -0.0045(18) -0.012(2) 0.0026(15)
C19A 0.058(6) 0.035(5) 0.045(5) -0.015(4) 0.010(4) -0.011(4)
C20 0.0526(17) 0.0268(12) 0.0591(18) -0.0079(11) -0.0076(14) -0.0186(12)
C21 0.0406(12) 0.0167(9) 0.0258(10) -0.0076(8) -0.0073(9) 0.0011(7)

loop_
_atom_type_symbol
_atom_type_description
_atom_type_scat_dispersion_real
_atom_type_scat_dispersion_imag
_atom_type_scat_source
C C 0.0033 0.0016 'International Tables Vol C Tables 4.2.6.8 and 6.1.1.4'
H H 0.0000 0.0000 'International Tables Vol C Tables 4.2.6.8 and 6.1.1.4'
N N 0.0061 0.0033 'International Tables Vol C Tables 4.2.6.8 and 6.1.1.4'
S S 0.1246 0.1234 'International Tables Vol C Tables 4.2.6.8 and 6.1.1.4'
Br Br -0.2901 2.4595 'International Tables Vol C Tables 4.2.6.8 and 6.1.1.4'

loop_
_geom_angle_atom_site_label_1
_geom_angle_atom_site_label_2
_geom_angle_atom_site_label_3
_geom_angle_site_symmetry_1
_geom_angle_site_symmetry_3
_geom_angle
_geom_angle_publ_flag
C8 N1 N2 . . 114.19(16) ?
C8 N1 H1N1 . . 126(2) ?
N2 N1 H1N1 . . 120(2) ?
C9 N2 N1 . . 104.04(15) ?
C9 N3 N4 . . 119.15(15) ?
C9 N3 C8 . . 108.45(15) ?
N4 N3 C8 . . 132.40(15) ?
C7A N4 N3 . . 118.1(3) ?
C7B N4 N3 . . 122.6(3) ?
C2A C1A C6A . . 120.1(5) ?
C2A C1A H1A . . 119.9 ?
C6A C1A H1A . . 119.9 ?
C3A C2A C1A . . 119.6(6) ?
C3A C2A H2A . . 120.2 ?
C1A C2A H2A . . 120.2 ?
C4A C3A C2A . . 121.2(9) ?
C4A C3A Br1A . . 119.7(7) ?
C2A C3A Br1A . . 119.1(7) ?
C3A C4A C5A . . 119.2(6) ?
C3A C4A H4A . . 120.4 ?
C5A C4A H4A . . 120.4 ?
C4A C5A C6A . . 121.8(4) ?
C4A C5A H5A . . 119.1 ?
C6A C5A H5A . . 119.1 ?
C5A C6A C1A . . 118.1(6) ?
C5A C6A C7A . . 127.4(6) ?
C1A C6A C7A . . 109.9(5) ?
N4 C7A C6A . . 116.6(5) ?
N4 C7A H7A . . 121.7 ?
C6A C7A H7A . . 121.7 ?
C2B C1B C6B . . 119.2(5) ?
C2B C1B H1B . . 120.4 ?
C6B C1B H1B . . 120.4 ?
C1B C2B C3B . . 119.3(5) ?
C1B C2B H2B . . 120.3 ?
C3B C2B H2B . . 120.3 ?
C2B C3B C4B . . 121.8(7) ?
C2B C3B Br1B . . 119.9(6) ?
C4B C3B Br1B . . 118.3(7) ?
C5B C4B C3B . . 118.7(5) ?
C5B C4B H4B . . 120.6 ?
C3B C4B H4B . . 120.6 ?
C6B C5B C4B . . 119.4(5) ?
C6B C5B H5B . . 120.3 ?
C4B C5B H5B . . 120.3 ?
C1B C6B C5B . . 121.5(7) ?
C1B C6B C7B . . 112.5(6) ?
C5B C6B C7B . . 121.0(6) ?
N4 C7B C6B . . 113.6(5) ?
N4 C7B H7B . . 123.2 ?
C6B C7B H7B . . 123.2 ?
N1 C8 N3 . . 102.67(15) ?
N1 C8 S1 . . 127.12(15) ?
N3 C8 S1 . . 130.21(14) ?
N2 C9 N3 . . 110.62(17) ?
N2 C9 C10 . . 125.50(16) ?
N3 C9 C10 . . 123.88(16) ?
C9 C10 C11 . . 112.76(16) ?
C9 C10 C21 . . 109.82(16) ?
C11 C10 C21 . . 111.13(17) ?
C9 C10 H10 . . 107.6 ?
C11 C10 H10 . . 107.6 ?
C21 C10 H10 . . 107.6 ?
C16 C11 C12 . . 118.05(18) ?
C16 C11 C10 . . 123.04(17) ?
C12 C11 C10 . . 118.90(17) ?
C13 C12 C11 . . 121.08(19) ?
C13 C12 H12 . . 119.5 ?
C11 C12 H12 . . 119.5 ?
C12 C13 C14 . . 121.30(18) ?
C12 C13 H13 . . 119.3 ?
C14 C13 H13 . . 119.3 ?
C15 C14 C13 . . 117.07(19) ?
C15 C14 C17 . . 122.7(2) ?
C13 C14 C17 . . 120.17(19) ?
C14 C15 C16 . . 121.89(19) ?
C14 C15 H15 . . 119.1 ?
C16 C15 H15 . . 119.1 ?
C11 C16 C15 . . 120.60(19) ?
C11 C16 H16 . . 119.7 ?
C15 C16 H16 . . 119.7 ?
C14 C17 C18 . . 113.68(19) ?
C14 C17 H17A . . 108.8 ?
C18 C17 H17A . . 108.8 ?
C14 C17 H17B . . 108.8 ?
C18 C17 H17B . . 108.8 ?
H17A C17 H17B . . 107.7 ?
C19A C18 C20 . . 113.6(6) ?
C19A C18 C17 . . 125.0(8) ?
C20 C18 C17 . . 111.2(2) ?
C20 C18 C19 . . 110.1(3) ?
C17 C18 C19 . . 107.0(3) ?
C19A C18 H18A . . 83.7 ?
C20 C18 H18A . . 109.5 ?
C17 C18 H18A . . 109.5 ?
C19 C18 H18A . . 109.5 ?
C19A C18 H18B . . 98.3 ?
C20 C18 H18B . . 101.9 ?
C17 C18 H18B . . 102.0 ?
C19 C18 H18B . . 124.2 ?
C18 C19 H19A . . 109.5 ?
C18 C19 H19B . . 109.5 ?
H19A C19 H19B . . 109.5 ?
C18 C19 H19C . . 109.5 ?
H19A C19 H19C . . 109.5 ?
H19B C19 H19C . . 109.5 ?
C18 C19A H19D . . 109.5 ?
C18 C19A H19E . . 109.5 ?
H19D C19A H19E . . 109.5 ?
C18 C19A H19F . . 109.5 ?
H19D C19A H19F . . 109.5 ?
H19E C19A H19F . . 109.5 ?
C18 C20 H20A . . 109.5 ?
C18 C20 H20B . . 109.5 ?
H20A C20 H20B . . 109.5 ?
C18 C20 H20C . . 109.5 ?
H20A C20 H20C . . 109.5 ?
H20B C20 H20C . . 109.5 ?
C10 C21 H21A . . 109.5 ?
C10 C21 H21B . . 109.5 ?
H21A C21 H21B . . 109.5 ?
C10 C21 H21C . . 109.5 ?
H21A C21 H21C . . 109.5 ?
H21B C21 H21C . . 109.5 ?

loop_
_geom_bond_atom_site_label_1
_geom_bond_atom_site_label_2
_geom_bond_site_symmetry_2
_geom_bond_distance
_geom_bond_publ_flag
S1 C8 . 1.6794(19) ?
N1 C8 . 1.338(2) ?
N1 N2 . 1.383(2) ?
N1 H1N1 . 0.91(4) ?
N2 C9 . 1.305(2) ?
N3 C9 . 1.384(2) ?
N3 N4 . 1.384(2) ?
N3 C8 . 1.387(2) ?
N4 C7A . 1.232(5) ?
N4 C7B . 1.279(5) ?
Br1A C3A . 1.891(13) ?
C1A C2A . 1.408(5) ?
C1A C6A . 1.419(7) ?
C1A H1A . 0.93 ?
C2A C3A . 1.397(11) ?
C2A H2A . 0.93 ?
C3A C4A . 1.381(11) ?
C4A C5A . 1.395(5) ?
C4A H4A . 0.93 ?
C5A C6A . 1.405(8) ?
C5A H5A . 0.93 ?
C6A C7A . 1.549(8) ?
C7A H7A . 0.93 ?
Br1B C3B . 1.903(10) ?
C1B C2B . 1.381(6) ?
C1B C6B . 1.383(9) ?
C1B H1B . 0.93 ?
C2B C3B . 1.385(10) ?
C2B H2B . 0.93 ?
C3B C4B . 1.386(10) ?
C4B C5B . 1.386(5) ?
C4B H4B . 0.93 ?
C5B C6B . 1.386(9) ?
C5B H5B . 0.93 ?
C6B C7B . 1.538(9) ?
C7B H7B . 0.93 ?
C9 C10 . 1.494(3) ?
C10 C11 . 1.520(3) ?
C10 C21 . 1.538(3) ?
C10 H10 . 0.98 ?
C11 C16 . 1.389(3) ?
C11 C12 . 1.391(3) ?
C12 C13 . 1.389(3) ?
C12 H12 . 0.93 ?
C13 C14 . 1.398(3) ?
C13 H13 . 0.93 ?
C14 C15 . 1.389(3) ?
C14 C17 . 1.501(3) ?
C15 C16 . 1.393(3) ?
C15 H15 . 0.93 ?
C16 H16 . 0.93 ?
C17 C18 . 1.533(3) ?
C17 H17A . 0.97 ?
C17 H17B . 0.97 ?
C18 C19A . 1.438(12) ?
C18 C20 . 1.526(4) ?
C18 C19 . 1.576(5) ?
C18 H18A . 0.98 ?
C18 H18B . 0.96 ?
C19 H19A . 0.96 ?
C19 H19B . 0.96 ?
C19 H19C . 0.96 ?
C19A H19D . 0.96 ?
C19A H19E . 0.96 ?
C19A H19F . 0.96 ?
C20 H20A . 0.96 ?
C20 H20B . 0.96 ?
C20 H20C . 0.96 ?
C21 H21A . 0.96 ?
C21 H21B . 0.96 ?
C21 H21C . 0.96 ?

loop_
_geom_hbond_atom_site_label_D
_geom_hbond_atom_site_label_H
_geom_hbond_atom_site_label_A
_geom_hbond_site_symmetry_A
_geom_hbond_distance_DH
_geom_hbond_distance_HA
_geom_hbond_distance_DA
_geom_hbond_angle_DHA
N1 H1N1 S1 2_866 0.91(4) 2.35(4) 3.2582(18) 175(4)

loop_
_geom_torsion_atom_site_label_1
_geom_torsion_atom_site_label_2
_geom_torsion_atom_site_label_3
_geom_torsion_atom_site_label_4
_geom_torsion_site_symmetry_1
_geom_torsion_site_symmetry_2
_geom_torsion_site_symmetry_3
_geom_torsion_site_symmetry_4
_geom_torsion
_geom_torsion_publ_flag
C8 N1 N2 C9 . . . . 0.1(2) ?
C9 N3 N4 C7A . . . . 149.7(3) ?
C8 N3 N4 C7A . . . . -29.4(4) ?
C9 N3 N4 C7B . . . . -178.4(4) ?
C8 N3 N4 C7B . . . . 2.4(5) ?
C6A C1A C2A C3A . . . . 1.5(12) ?
C1A C2A C3A C4A . . . . -0.6(17) ?
C1A C2A C3A Br1A . . . . -179.1(7) ?
C2A C3A C4A C5A . . . . 0.6(16) ?
Br1A C3A C4A C5A . . . . 179.0(6) ?
C3A C4A C5A C6A . . . . -1.4(11) ?
C4A C5A C6A C1A . . . . 2.2(9) ?
C4A C5A C6A C7A . . . . -150.8(6) ?
C2A C1A C6A C5A . . . . -2.3(10) ?
C2A C1A C6A C7A . . . . 155.2(6) ?
C7B N4 C7A C6A . . . . 60.1(8) ?
N3 N4 C7A C6A . . . . 167.3(4) ?
C5A C6A C7A N4 . . . . -143.9(6) ?
C1A C6A C7A N4 . . . . 61.2(8) ?
C6B C1B C2B C3B . . . . 1.6(11) ?
C1B C2B C3B C4B . . . . 0.6(16) ?
C1B C2B C3B Br1B . . . . 179.7(7) ?
C2B C3B C4B C5B . . . . -0.8(15) ?
Br1B C3B C4B C5B . . . . 180.0(6) ?
C3B C4B C5B C6B . . . . -1.1(10) ?
C2B C1B C6B C5B . . . . -3.7(10) ?
C2B C1B C6B C7B . . . . -158.9(6) ?
C4B C5B C6B C1B . . . . 3.4(9) ?
C4B C5B C6B C7B . . . . 156.6(6) ?
C7A N4 C7B C6B . . . . -63.2(8) ?
N3 N4 C7B C6B . . . . -152.4(4) ?
C1B C6B C7B N4 . . . . -57.0(8) ?
C5B C6B C7B N4 . . . . 147.5(6) ?
N2 N1 C8 N3 . . . . 1.0(2) ?
N2 N1 C8 S1 . . . . -178.50(16) ?
C9 N3 C8 N1 . . . . -1.7(2) ?
N4 N3 C8 N1 . . . . 177.6(2) ?
C9 N3 C8 S1 . . . . 177.80(17) ?
N4 N3 C8 S1 . . . . -2.9(3) ?
N1 N2 C9 N3 . . . . -1.2(2) ?
N1 N2 C9 C10 . . . . 178.08(19) ?
N4 N3 C9 N2 . . . . -177.49(17) ?
C8 N3 C9 N2 . . . . 1.9(2) ?
N4 N3 C9 C10 . . . . 3.2(3) ?
C8 N3 C9 C10 . . . . -177.41(19) ?
N2 C9 C10 C11 . . . . 122.2(2) ?
N3 C9 C10 C11 . . . . -58.6(3) ?
N2 C9 C10 C21 . . . . -2.3(3) ?
N3 C9 C10 C21 . . . . 176.8(2) ?
C9 C10 C11 C16 . . . . -26.2(3) ?
C21 C10 C11 C16 . . . . 97.6(2) ?
C9 C10 C11 C12 . . . . 154.71(18) ?
C21 C10 C11 C12 . . . . -81.5(2) ?
C16 C11 C12 C13 . . . . 0.6(3) ?
C10 C11 C12 C13 . . . . 179.79(18) ?
C11 C12 C13 C14 . . . . 0.0(3) ?
C12 C13 C14 C15 . . . . -0.4(3) ?
C12 C13 C14 C17 . . . . 177.59(19) ?
C13 C14 C15 C16 . . . . 0.3(3) ?
C17 C14 C15 C16 . . . . -177.7(2) ?
C12 C11 C16 C15 . . . . -0.8(3) ?
C10 C11 C16 C15 . . . . -179.91(19) ?
C14 C15 C16 C11 . . . . 0.3(3) ?
C15 C14 C17 C18 . . . . 99.4(3) ?
C13 C14 C17 C18 . . . . -78.5(3) ?
C14 C17 C18 C19A . . . . -51.5(11) ?
C14 C17 C18 C20 . . . . 165.7(2) ?
C14 C17 C18 C19 . . . . -74.0(4) ?
